data_4106225
loop_
_publ_author_name
'Shigeyoshi Inoue'
'Jan D. Epping'
'Elisabeth Irran'
'Matthias Driess'

_publ_section_title
;
 Formation of a Donor-Stabilized Tetrasilacyclobutadiene Dication by a
 Lewis Acid Assisted Reaction of an N-Heterocyclic Chloro Silylene
;
_journal_name_full 'Journal of the American Chemical Society'
_journal_page_first 8514
_journal_page_last 8517
_journal_paper_doi 10.1021/ja2033475
_journal_volume 133
_journal_year 2011
_chemical_formula_moiety 'C60 H92 Cl2 N8 Si6, 2(C20 H30 Cl7 Zr2), 2(C6 H6)'
_chemical_formula_sum 'C112 H164 Cl16 N8 Si6 Zr4'
_chemical_formula_weight 2723.13
_chemical_name_systematic
; 
 ? 
;
_space_group_IT_number 14
_symmetry_cell_setting monoclinic
_symmetry_space_group_name_Hall '-P 2yn'
_symmetry_space_group_name_H-M 'P 1 21/n 1'
_atom_sites_solution_hydrogens geom
_atom_sites_solution_primary direct
_atom_sites_solution_secondary difmap
_audit_creation_method
;
CrysAlisPro, Oxford Diffraction Ltd.,
Version 1.171.33.42 (release 29-05-2009 CrysAlis171 .NET)
(compiled May 29 2009,17:40:42)
;
_cell_angle_alpha 90.00
_cell_angle_beta 98.835(4)
_cell_angle_gamma 90.00
_cell_formula_units_Z 2
_cell_length_a 12.4280(5)
_cell_length_b 16.2309(6)
_cell_length_c 32.2578(14)
_cell_measurement_reflns_used 4969
_cell_measurement_temperature 150(2)
_cell_measurement_theta_max 32.3608
_cell_measurement_theta_min 3.2429
_cell_volume 6429.8(5)
_computing_cell_refinement
;
CrysAlisPro, Oxford Diffraction Ltd.,
Version 1.171.33.42 (release 29-05-2009 CrysAlis171 .NET)
(compiled May 29 2009,17:40:42)
;
_computing_data_collection
;
CrysAlisPro, Oxford Diffraction Ltd.,
Version 1.171.33.42 (release 29-05-2009 CrysAlis171 .NET)
(compiled May 29 2009,17:40:42)
;
_computing_data_reduction
;
CrysAlisPro, Oxford Diffraction Ltd.,
Version 1.171.33.42 (release 29-05-2009 CrysAlis171 .NET)
(compiled May 29 2009,17:40:42)
;
_computing_structure_refinement 'SHELXL-97 (Sheldrick, 1997)'
_computing_structure_solution 'SHELXS-97 (Sheldrick, 1990)'
_diffrn_ambient_temperature 150(2)
_diffrn_measured_fraction_theta_full 0.998
_diffrn_measured_fraction_theta_max 0.998
_diffrn_measurement_device_type 'Xcalibur, Sapphire3'
_diffrn_radiation_monochromator graphite
_diffrn_radiation_source 'Enhance (Mo) X-ray Source'
_diffrn_radiation_type MoK\a
_diffrn_radiation_wavelength 0.71073
_diffrn_reflns_av_R_equivalents 0.0786
_diffrn_reflns_av_sigmaI/netI 0.1740
_diffrn_reflns_limit_h_max 14
_diffrn_reflns_limit_h_min -9
_diffrn_reflns_limit_k_max 19
_diffrn_reflns_limit_k_min -16
_diffrn_reflns_limit_l_max 32
_diffrn_reflns_limit_l_min -38
_diffrn_reflns_number 24733
_diffrn_reflns_theta_full 25.00
_diffrn_reflns_theta_max 25.00
_diffrn_reflns_theta_min 3.32
_exptl_absorpt_coefficient_mu 0.751
_exptl_absorpt_correction_T_max 0.9220
_exptl_absorpt_correction_T_min 0.7384
_exptl_absorpt_correction_type multi-scan
_exptl_absorpt_process_details
;
CrysAlisPro, Oxford Diffraction Ltd.,
Version 1.171.33.42 (release 29-05-2009 CrysAlis171 .NET)
(compiled May 29 2009,17:40:42)
empirical absorption correction using spherical harmonics,
 implemented in SCALE3 ABSPACK scaling algorithm.
;
_exptl_crystal_colour yellow
_exptl_crystal_density_diffrn 1.407
_exptl_crystal_description plate
_exptl_crystal_F_000 2816
_exptl_crystal_size_max 0.43
_exptl_crystal_size_mid 0.32
_exptl_crystal_size_min 0.11
_refine_diff_density_max 0.555
_refine_diff_density_min -0.548
_refine_diff_density_rms 0.094
_refine_ls_extinction_method none
_refine_ls_goodness_of_fit_ref 0.826
_refine_ls_hydrogen_treatment constr
_refine_ls_matrix_type full
_refine_ls_number_parameters 778
_refine_ls_number_reflns 11303
_refine_ls_number_restraints 374
_refine_ls_restrained_S_all 0.818
_refine_ls_R_factor_all 0.1184
_refine_ls_R_factor_gt 0.0542
_refine_ls_shift/su_max 0.001
_refine_ls_shift/su_mean 0.000
_refine_ls_structure_factor_coef Fsqd
_refine_ls_weighting_details 'calc w=1/[\s^2^(Fo^2^)+(0.0229P)^2^+0.0000P] where P=(Fo^2^+2Fc^2^)/3'
_refine_ls_weighting_scheme calc
_refine_ls_wR_factor_gt 0.0817
_refine_ls_wR_factor_ref 0.0922
_reflns_number_gt 6190
_reflns_number_total 11303
_reflns_threshold_expression >2sigma(I)
_cod_data_source_file ja2033475_si_002.cif
_cod_data_source_block inou24
_cod_original_cell_volume 6429.8(4)
_cod_database_code 4106225

loop_
_symmetry_equiv_pos_as_xyz
'x, y, z'
'-x+1/2, y+1/2, -z+1/2'
'-x, -y, -z'
'x-1/2, -y-1/2, z-1/2'

loop_
_atom_site_label
_atom_site_type_symbol
_atom_site_fract_x
_atom_site_fract_y
_atom_site_fract_z
_atom_site_U_iso_or_equiv
_atom_site_adp_type
_atom_site_occupancy
_atom_site_symmetry_multiplicity
_atom_site_calc_flag
_atom_site_refinement_flags
_atom_site_disorder_assembly
_atom_site_disorder_group
Zr1 Zr 0.56711(4) 0.28296(3) 0.208939(16) 0.01694(14) Uani 1 1 d . . .
Zr2 Zr 0.44968(4) 0.17829(3) 0.298914(17) 0.01805(14) Uani 1 1 d . . .
Si1 Si 0.71446(11) 0.55151(10) 0.47670(5) 0.0216(4) Uani 1 1 d . . .
Si2 Si 0.98246(11) 0.43099(9) 0.46814(5) 0.0173(4) Uani 1 1 d . . .
Cl1 Cl 0.64333(11) 0.48309(11) 0.51900(5) 0.0485(5) Uani 1 1 d . . .
Si3 Si 0.89591(11) 0.55748(10) 0.46948(5) 0.0199(4) Uani 1 1 d . . .
Cl2 Cl 0.37266(9) 0.26651(8) 0.23170(4) 0.0237(3) Uani 1 1 d . . .
Cl3 Cl 0.60252(9) 0.29795(9) 0.28914(4) 0.0237(3) Uani 1 1 d . . .
Cl4 Cl 0.55914(9) 0.12713(9) 0.24363(4) 0.0247(3) Uani 1 1 d . . .
Cl5 Cl 0.48795(12) 0.20391(10) 0.14691(5) 0.0416(4) Uani 1 1 d . . .
Cl6 Cl 0.75358(10) 0.23445(10) 0.20928(5) 0.0377(4) Uani 1 1 d . . .
Cl7 Cl 0.38300(12) 0.29519(10) 0.33632(5) 0.0468(5) Uani 1 1 d . . .
Cl8 Cl 0.59125(11) 0.14485(11) 0.35728(5) 0.0503(5) Uani 1 1 d . . .
N1 N 0.6439(3) 0.6490(3) 0.47230(14) 0.0236(12) Uani 1 1 d . A .
N2 N 0.6208(3) 0.5491(3) 0.42826(14) 0.0233(11) Uani 1 1 d . B .
N3 N 1.0095(3) 0.3956(3) 0.41688(13) 0.0158(10) Uani 1 1 d . . .
N4 N 0.9204(3) 0.3290(3) 0.45801(13) 0.0182(10) Uani 1 1 d . . .
C1 C 0.5912(4) 0.6271(3) 0.43441(17) 0.0190(13) Uani 1 1 d . . .
C2 C 0.5186(4) 0.6795(3) 0.40374(17) 0.0225(14) Uani 1 1 d . . .
C3 C 0.4086(4) 0.6866(3) 0.40651(17) 0.0259(14) Uani 1 1 d . . .
H3A H 0.3799 0.6627 0.4294 0.031 Uiso 1 1 calc R . .
C4 C 0.3419(4) 0.7286(4) 0.37589(19) 0.0304(16) Uani 1 1 d . . .
H4A H 0.2664 0.7333 0.3774 0.037 Uiso 1 1 calc R . .
C5 C 0.3831(4) 0.7640(4) 0.34286(19) 0.0323(16) Uani 1 1 d . . .
H5A H 0.3363 0.7932 0.3218 0.039 Uiso 1 1 calc R . .
C6 C 0.4922(4) 0.7571(4) 0.34037(19) 0.0370(17) Uani 1 1 d . . .
H6A H 0.5203 0.7823 0.3177 0.044 Uiso 1 1 calc R . .
C7 C 0.5610(4) 0.7145(4) 0.37017(19) 0.0363(16) Uani 1 1 d . . .
H7A H 0.6360 0.7088 0.3680 0.044 Uiso 1 1 calc R . .
C8 C 0.6469(4) 0.7280(4) 0.4954(2) 0.0460(16) Uani 1 1 d DU . .
C9 C 0.5410(12) 0.7705(14) 0.4982(8) 0.056(3) Uani 0.387(15) 1 d PDU A 1
H9A H 0.4968 0.7358 0.5139 0.084 Uiso 0.387(15) 1 calc PR A 1
H9B H 0.5017 0.7801 0.4699 0.084 Uiso 0.387(15) 1 calc PR A 1
H9C H 0.5554 0.8234 0.5127 0.084 Uiso 0.387(15) 1 calc PR A 1
C10 C 0.7137(17) 0.7046(18) 0.5372(6) 0.048(3) Uani 0.387(15) 1 d PDU A 1
H10A H 0.6732 0.6646 0.5515 0.072 Uiso 0.387(15) 1 calc PR A 1
H10B H 0.7281 0.7540 0.5547 0.072 Uiso 0.387(15) 1 calc PR A 1
H10C H 0.7829 0.6803 0.5324 0.072 Uiso 0.387(15) 1 calc PR A 1
C11 C 0.7129(16) 0.7818(12) 0.4682(6) 0.057(3) Uani 0.387(15) 1 d PDU A 1
H11A H 0.6631 0.8187 0.4504 0.085 Uiso 0.387(15) 1 calc PR A 1
H11B H 0.7502 0.7460 0.4505 0.085 Uiso 0.387(15) 1 calc PR A 1
H11C H 0.7667 0.8146 0.4865 0.085 Uiso 0.387(15) 1 calc PR A 1
C9A C 0.5387(7) 0.7325(9) 0.5137(4) 0.053(3) Uani 0.613(15) 1 d PDU A 2
H9AA H 0.5282 0.6812 0.5285 0.079 Uiso 0.613(15) 1 calc PR A 2
H9AB H 0.4779 0.7404 0.4908 0.079 Uiso 0.613(15) 1 calc PR A 2
H9AC H 0.5417 0.7789 0.5333 0.079 Uiso 0.613(15) 1 calc PR A 2
C10A C 0.7408(9) 0.7250(11) 0.5308(4) 0.047(3) Uani 0.613(15) 1 d PDU A 2
H10D H 0.7246 0.6855 0.5520 0.070 Uiso 0.613(15) 1 calc PR A 2
H10E H 0.7521 0.7798 0.5435 0.070 Uiso 0.613(15) 1 calc PR A 2
H10F H 0.8068 0.7077 0.5200 0.070 Uiso 0.613(15) 1 calc PR A 2
C11A C 0.6592(12) 0.8044(7) 0.4715(4) 0.061(3) Uani 0.613(15) 1 d PDU A 2
H11D H 0.5947 0.8121 0.4502 0.092 Uiso 0.613(15) 1 calc PR A 2
H11E H 0.7240 0.8000 0.4577 0.092 Uiso 0.613(15) 1 calc PR A 2
H11F H 0.6670 0.8516 0.4906 0.092 Uiso 0.613(15) 1 calc PR A 2
C12 C 0.5916(5) 0.4915(4) 0.3919(2) 0.0469(13) Uani 1 1 d U . .
C13 C 0.4752(4) 0.4948(4) 0.3742(2) 0.0505(15) Uani 1 1 d U B .
H13A H 0.4314 0.4831 0.3963 0.076 Uiso 1 1 calc R . .
H13B H 0.4595 0.4536 0.3519 0.076 Uiso 1 1 calc R . .
H13C H 0.4573 0.5498 0.3626 0.076 Uiso 1 1 calc R . .
C14 C 0.5918(19) 0.4055(14) 0.4182(7) 0.048(2) Uani 0.353(16) 1 d PU B 3
H14A H 0.5219 0.3992 0.4284 0.072 Uiso 0.353(16) 1 calc PR B 3
H14B H 0.6508 0.4067 0.4421 0.072 Uiso 0.353(16) 1 calc PR B 3
H14C H 0.6027 0.3591 0.3999 0.072 Uiso 0.353(16) 1 calc PR B 3
C15 C 0.6756(16) 0.4855(17) 0.3667(8) 0.0491(19) Uani 0.353(16) 1 d PU B 3
H15A H 0.7346 0.4509 0.3809 0.074 Uiso 0.353(16) 1 calc PR B 3
H15B H 0.7038 0.5406 0.3622 0.074 Uiso 0.353(16) 1 calc PR B 3
H15C H 0.6462 0.4609 0.3396 0.074 Uiso 0.353(16) 1 calc PR B 3
C14A C 0.6384(10) 0.4092(7) 0.4055(4) 0.0481(19) Uani 0.647(16) 1 d PU B 4
H14D H 0.6108 0.3919 0.4310 0.072 Uiso 0.647(16) 1 calc PR B 4
H14E H 0.7180 0.4132 0.4113 0.072 Uiso 0.647(16) 1 calc PR B 4
H14F H 0.6171 0.3688 0.3832 0.072 Uiso 0.647(16) 1 calc PR B 4
C15A C 0.6555(9) 0.5250(9) 0.3549(4) 0.0499(18) Uani 0.647(16) 1 d PU B 4
H15D H 0.6181 0.5737 0.3419 0.060 Uiso 0.647(16) 1 calc PR B 4
H15E H 0.6565 0.4818 0.3337 0.060 Uiso 0.647(16) 1 calc PR B 4
H15F H 0.7304 0.5395 0.3669 0.060 Uiso 0.647(16) 1 calc PR B 4
C16 C 0.9558(4) 0.3250(4) 0.42044(17) 0.0195(13) Uani 1 1 d . . .
C17 C 0.9387(4) 0.2547(3) 0.39082(16) 0.0190(13) Uani 1 1 d . . .
C18 C 0.8539(4) 0.2555(4) 0.35768(17) 0.0278(15) Uani 1 1 d . . .
H18A H 0.8049 0.3008 0.3543 0.033 Uiso 1 1 calc R . .
C19 C 0.8400(4) 0.1913(4) 0.32968(19) 0.0323(16) Uani 1 1 d . . .
H19A H 0.7821 0.1924 0.3067 0.039 Uiso 1 1 calc R . .
C20 C 0.9095(4) 0.1262(4) 0.33490(19) 0.0348(16) Uani 1 1 d . . .
H20A H 0.9002 0.0820 0.3154 0.042 Uiso 1 1 calc R . .
C21 C 0.9927(4) 0.1236(4) 0.3680(2) 0.0346(16) Uani 1 1 d . . .
H21A H 1.0392 0.0768 0.3719 0.042 Uiso 1 1 calc R . .
C22 C 1.0091(4) 0.1887(4) 0.39554(18) 0.0285(15) Uani 1 1 d . . .
H22A H 1.0689 0.1881 0.4178 0.034 Uiso 1 1 calc R . .
C23 C 1.0505(4) 0.4327(3) 0.37994(16) 0.0212(13) Uani 1 1 d . . .
C24 C 0.9525(4) 0.4705(4) 0.35118(19) 0.0420(18) Uani 1 1 d . . .
H24A H 0.9010 0.4268 0.3407 0.063 Uiso 1 1 calc R . .
H24B H 0.9779 0.4982 0.3275 0.063 Uiso 1 1 calc R . .
H24C H 0.9163 0.5106 0.3671 0.063 Uiso 1 1 calc R . .
C25 C 1.1089(4) 0.3716(4) 0.35673(19) 0.0471(19) Uani 1 1 d . . .
H25A H 1.1616 0.3410 0.3767 0.071 Uiso 1 1 calc R . .
H25B H 1.1473 0.4006 0.3367 0.071 Uiso 1 1 calc R . .
H25C H 1.0562 0.3331 0.3416 0.071 Uiso 1 1 calc R . .
C26 C 1.1276(4) 0.5008(4) 0.39695(18) 0.0327(16) Uani 1 1 d . . .
H26A H 1.1890 0.4774 0.4160 0.049 Uiso 1 1 calc R . .
H26B H 1.0891 0.5406 0.4122 0.049 Uiso 1 1 calc R . .
H26C H 1.1547 0.5287 0.3737 0.049 Uiso 1 1 calc R . .
C27 C 0.8731(4) 0.2649(3) 0.48304(17) 0.0234(14) Uani 1 1 d . . .
C28 C 0.9591(4) 0.2016(4) 0.4989(2) 0.0474(19) Uani 1 1 d . . .
H28A H 1.0205 0.2288 0.5162 0.071 Uiso 1 1 calc R . .
H28B H 0.9846 0.1746 0.4750 0.071 Uiso 1 1 calc R . .
H28C H 0.9279 0.1602 0.5157 0.071 Uiso 1 1 calc R . .
C29 C 0.8372(5) 0.3083(4) 0.5201(2) 0.0499(19) Uani 1 1 d . . .
H29A H 0.9008 0.3319 0.5378 0.075 Uiso 1 1 calc R . .
H29B H 0.8015 0.2687 0.5365 0.075 Uiso 1 1 calc R . .
H29C H 0.7859 0.3524 0.5100 0.075 Uiso 1 1 calc R . .
C30 C 0.7765(4) 0.2239(4) 0.4569(2) 0.058(2) Uani 1 1 d . . .
H30A H 0.8006 0.1948 0.4334 0.087 Uiso 1 1 calc R . .
H30B H 0.7226 0.2658 0.4461 0.087 Uiso 1 1 calc R . .
H30C H 0.7436 0.1846 0.4743 0.087 Uiso 1 1 calc R . .
C31 C 0.5253(4) 0.4347(3) 0.21667(18) 0.0210(13) Uani 1 1 d . . .
C32 C 0.4712(4) 0.4105(3) 0.17670(18) 0.0228(14) Uani 1 1 d . . .
C33 C 0.5498(4) 0.3920(3) 0.15108(17) 0.0233(14) Uani 1 1 d . . .
C34 C 0.6540(4) 0.4028(3) 0.17506(18) 0.0237(14) Uani 1 1 d . . .
C35 C 0.6377(4) 0.4282(3) 0.21577(18) 0.0227(14) Uani 1 1 d . . .
C36 C 0.4727(4) 0.4694(4) 0.25150(18) 0.0338(16) Uani 1 1 d . . .
H36A H 0.4275 0.5167 0.2411 0.051 Uiso 1 1 calc R . .
H36B H 0.5291 0.4871 0.2744 0.051 Uiso 1 1 calc R . .
H36C H 0.4271 0.4271 0.2618 0.051 Uiso 1 1 calc R . .
C37 C 0.3502(3) 0.4139(3) 0.16191(19) 0.0359(17) Uani 1 1 d . . .
H37A H 0.3310 0.4675 0.1489 0.054 Uiso 1 1 calc R . .
H37B H 0.3114 0.4062 0.1859 0.054 Uiso 1 1 calc R . .
H37C H 0.3295 0.3700 0.1413 0.054 Uiso 1 1 calc R . .
C38 C 0.5281(4) 0.3756(4) 0.10493(17) 0.0397(17) Uani 1 1 d . . .
H38A H 0.5229 0.4280 0.0897 0.060 Uiso 1 1 calc R . .
H38B H 0.4595 0.3454 0.0980 0.060 Uiso 1 1 calc R . .
H38C H 0.5877 0.3427 0.0969 0.060 Uiso 1 1 calc R . .
C39 C 0.7598(4) 0.4026(4) 0.15835(19) 0.0398(17) Uani 1 1 d . . .
H39A H 0.7747 0.4581 0.1486 0.060 Uiso 1 1 calc R . .
H39B H 0.7555 0.3638 0.1349 0.060 Uiso 1 1 calc R . .
H39C H 0.8185 0.3858 0.1806 0.060 Uiso 1 1 calc R . .
C40 C 0.7291(4) 0.4539(4) 0.24970(19) 0.0382(17) Uani 1 1 d . . .
H40B H 0.7004 0.4627 0.2760 0.057 Uiso 1 1 calc R . .
H40A H 0.7616 0.5052 0.2414 0.057 Uiso 1 1 calc R . .
H40C H 0.7847 0.4106 0.2537 0.057 Uiso 1 1 calc R . .
C41 C 0.3800(4) 0.0449(3) 0.32876(17) 0.0180(13) Uani 1 1 d . . .
C42 C 0.3789(4) 0.0298(3) 0.28586(17) 0.0179(13) Uani 1 1 d . . .
C43 C 0.3023(4) 0.0836(3) 0.26235(16) 0.0159(13) Uani 1 1 d . . .
C44 C 0.2550(4) 0.1317(3) 0.29150(17) 0.0197(13) Uani 1 1 d . . .
C45 C 0.3054(4) 0.1081(3) 0.33280(17) 0.0186(13) Uani 1 1 d . . .
C46 C 0.4379(4) -0.0057(3) 0.36391(17) 0.0279(15) Uani 1 1 d . . .
H46A H 0.3939 -0.0542 0.3681 0.042 Uiso 1 1 calc R . .
H46B H 0.4495 0.0273 0.3897 0.042 Uiso 1 1 calc R . .
H46C H 0.5085 -0.0235 0.3570 0.042 Uiso 1 1 calc R . .
C47 C 0.4365(4) -0.0396(3) 0.26740(17) 0.0299(15) Uani 1 1 d . . .
H47A H 0.3894 -0.0883 0.2641 0.045 Uiso 1 1 calc R . .
H47B H 0.5042 -0.0527 0.2861 0.045 Uiso 1 1 calc R . .
H47C H 0.4535 -0.0230 0.2399 0.045 Uiso 1 1 calc R . .
C48 C 0.2699(4) 0.0806(3) 0.21588(16) 0.0245(14) Uani 1 1 d . . .
H48A H 0.2361 0.0273 0.2078 0.037 Uiso 1 1 calc R . .
H48B H 0.3345 0.0879 0.2023 0.037 Uiso 1 1 calc R . .
H48C H 0.2177 0.1249 0.2071 0.037 Uiso 1 1 calc R . .
C49 C 0.1626(3) 0.1924(3) 0.28049(17) 0.0271(15) Uani 1 1 d . . .
H49A H 0.0933 0.1651 0.2825 0.041 Uiso 1 1 calc R . .
H49B H 0.1621 0.2125 0.2518 0.041 Uiso 1 1 calc R . .
H49C H 0.1727 0.2390 0.3001 0.041 Uiso 1 1 calc R . .
C50 C 0.2793(4) 0.1390(4) 0.37382(16) 0.0319(16) Uani 1 1 d . . .
H50A H 0.2392 0.0966 0.3867 0.048 Uiso 1 1 calc R . .
H50B H 0.2345 0.1888 0.3691 0.048 Uiso 1 1 calc R . .
H50C H 0.3470 0.1520 0.3925 0.048 Uiso 1 1 calc R . .
C51 C 0.6886(10) 0.4879(9) 0.0233(4) 0.0478(17) Uani 0.576(8) 1 d PDU C 5
H51A H 0.6314 0.4699 0.0375 0.057 Uiso 0.576(8) 1 calc PR C 5
C52 C 0.6715(12) 0.4907(12) -0.0191(4) 0.0479(16) Uani 0.576(8) 1 d PDU C 5
H52A H 0.6048 0.4713 -0.0344 0.057 Uiso 0.576(8) 1 calc PR C 5
C53 C 0.7512(10) 0.5217(9) -0.0401(4) 0.0479(17) Uani 0.576(8) 1 d PDU C 5
H53A H 0.7381 0.5275 -0.0698 0.057 Uiso 0.576(8) 1 calc PR C 5
C54 C 0.8500(9) 0.5444(9) -0.0176(4) 0.0475(17) Uani 0.576(8) 1 d PDU C 5
H54A H 0.9057 0.5656 -0.0317 0.057 Uiso 0.576(8) 1 calc PR C 5
C55 C 0.8681(10) 0.5363(9) 0.0255(4) 0.0470(18) Uani 0.576(8) 1 d PDU C 5
H55A H 0.9378 0.5489 0.0407 0.056 Uiso 0.576(8) 1 calc PR C 5
C56 C 0.7871(11) 0.5105(9) 0.0463(4) 0.0468(18) Uani 0.576(8) 1 d PDU C 5
H56A H 0.7980 0.5081 0.0761 0.056 Uiso 0.576(8) 1 calc PR C 5
C51A C 0.6495(13) 0.4855(12) 0.0069(5) 0.0462(18) Uani 0.424(8) 1 d PDU C 6
H51B H 0.5772 0.4684 0.0084 0.055 Uiso 0.424(8) 1 calc PR C 6
C52A C 0.6866(16) 0.4940(16) -0.0304(6) 0.0476(18) Uani 0.424(8) 1 d PDU C 6
H52B H 0.6388 0.4824 -0.0557 0.057 Uiso 0.424(8) 1 calc PR C 6
C53A C 0.7900(14) 0.5187(13) -0.0326(6) 0.0480(17) Uani 0.424(8) 1 d PDU C 6
H53B H 0.8139 0.5243 -0.0591 0.058 Uiso 0.424(8) 1 calc PR C 6
C54A C 0.8593(13) 0.5354(13) 0.0037(6) 0.0478(18) Uani 0.424(8) 1 d PDU C 6
H54B H 0.9314 0.5532 0.0020 0.057 Uiso 0.424(8) 1 calc PR C 6
C55A C 0.8276(13) 0.5271(13) 0.0420(6) 0.0465(18) Uani 0.424(8) 1 d PDU C 6
H55B H 0.8762 0.5374 0.0672 0.056 Uiso 0.424(8) 1 calc PR C 6
C56A C 0.7225(14) 0.5032(11) 0.0424(5) 0.0459(18) Uani 0.424(8) 1 d PDU C 6
H56B H 0.6981 0.4985 0.0688 0.055 Uiso 0.424(8) 1 calc PR C 6

loop_
_atom_site_aniso_label
_atom_site_aniso_U_11
_atom_site_aniso_U_22
_atom_site_aniso_U_33
_atom_site_aniso_U_23
_atom_site_aniso_U_13
_atom_site_aniso_U_12
Zr1 0.0178(2) 0.0158(3) 0.0175(3) 0.0021(3) 0.0038(2) -0.0006(3)
Zr2 0.0205(3) 0.0177(3) 0.0162(3) -0.0015(3) 0.0039(2) -0.0053(3)
Si1 0.0228(8) 0.0202(10) 0.0206(10) -0.0010(8) -0.0003(6) 0.0035(7)
Si2 0.0218(7) 0.0134(9) 0.0174(9) -0.0024(7) 0.0049(6) -0.0002(7)
Cl1 0.0344(8) 0.0630(13) 0.0483(12) 0.0249(10) 0.0068(7) 0.0031(8)
Si3 0.0225(8) 0.0189(9) 0.0183(10) -0.0005(8) 0.0030(6) 0.0009(7)
Cl2 0.0163(6) 0.0211(9) 0.0333(9) 0.0058(7) 0.0021(5) -0.0018(6)
Cl3 0.0251(7) 0.0257(9) 0.0197(8) 0.0011(7) 0.0014(5) -0.0084(6)
Cl4 0.0271(7) 0.0177(8) 0.0321(9) 0.0045(7) 0.0133(6) 0.0040(6)
Cl5 0.0713(10) 0.0264(10) 0.0262(10) -0.0053(8) 0.0048(8) -0.0127(8)
Cl6 0.0294(7) 0.0355(10) 0.0528(11) 0.0172(9) 0.0212(7) 0.0110(7)
Cl7 0.0585(9) 0.0325(10) 0.0576(12) -0.0248(9) 0.0355(9) -0.0207(9)
Cl8 0.0433(9) 0.0641(13) 0.0367(11) 0.0274(10) -0.0156(7) -0.0302(9)
N1 0.023(2) 0.021(3) 0.026(3) -0.003(2) -0.002(2) 0.006(2)
N2 0.029(2) 0.021(3) 0.019(3) -0.003(2) -0.001(2) 0.005(2)
N3 0.025(2) 0.012(3) 0.012(3) -0.008(2) 0.0053(19) -0.005(2)
N4 0.024(2) 0.011(3) 0.019(3) -0.005(2) 0.0031(19) -0.005(2)
C1 0.015(3) 0.018(3) 0.023(4) -0.003(3) 0.001(2) -0.003(3)
C2 0.019(3) 0.018(3) 0.029(4) 0.001(3) -0.003(2) 0.002(3)
C3 0.022(3) 0.025(4) 0.032(4) 0.001(3) 0.010(2) 0.008(3)
C4 0.015(3) 0.035(4) 0.039(4) 0.006(4) -0.003(3) 0.007(3)
C5 0.031(3) 0.030(4) 0.034(4) 0.006(3) -0.005(3) -0.003(3)
C6 0.031(3) 0.044(5) 0.035(4) 0.020(4) 0.002(3) 0.000(3)
C7 0.025(3) 0.044(4) 0.039(4) 0.012(4) 0.004(3) 0.005(3)
C8 0.044(3) 0.030(4) 0.058(4) -0.023(3) -0.011(2) 0.018(3)
C9 0.054(4) 0.038(7) 0.069(7) -0.029(5) -0.009(4) 0.028(4)
C10 0.045(5) 0.040(7) 0.054(5) -0.029(4) -0.011(4) 0.007(5)
C11 0.062(6) 0.027(6) 0.075(6) -0.015(5) -0.009(5) 0.013(5)
C9A 0.049(3) 0.039(6) 0.066(7) -0.028(5) -0.005(4) 0.026(4)
C10A 0.044(5) 0.040(7) 0.052(5) -0.030(4) -0.005(4) 0.004(5)
C11A 0.069(6) 0.030(5) 0.078(6) -0.015(4) -0.008(5) 0.014(5)
C12 0.042(2) 0.044(3) 0.050(3) -0.024(3) -0.007(2) 0.010(3)
C13 0.043(2) 0.047(3) 0.056(4) -0.021(3) -0.011(2) 0.007(3)
C14 0.044(4) 0.042(4) 0.052(4) -0.025(3) -0.008(3) 0.010(4)
C15 0.047(3) 0.046(4) 0.050(4) -0.025(4) -0.005(3) 0.012(4)
C14A 0.044(4) 0.043(3) 0.054(4) -0.025(3) -0.005(3) 0.011(3)
C15A 0.049(3) 0.048(4) 0.050(4) -0.024(3) -0.002(3) 0.012(3)
C16 0.013(3) 0.018(3) 0.025(4) 0.005(3) -0.002(2) 0.008(3)
C17 0.020(3) 0.015(3) 0.021(3) -0.008(3) -0.002(2) -0.001(3)
C18 0.025(3) 0.026(4) 0.030(4) -0.008(3) -0.003(2) 0.008(3)
C19 0.029(3) 0.031(4) 0.035(4) -0.014(3) -0.002(3) -0.001(3)
C20 0.036(3) 0.025(4) 0.042(5) -0.014(3) 0.005(3) -0.005(3)
C21 0.032(3) 0.018(4) 0.053(5) -0.008(3) 0.003(3) 0.010(3)
C22 0.025(3) 0.025(4) 0.034(4) -0.005(3) -0.001(3) 0.001(3)
C23 0.032(3) 0.020(3) 0.012(3) 0.005(3) 0.006(2) 0.003(3)
C24 0.044(4) 0.039(4) 0.041(5) 0.009(4) 0.000(3) 0.001(3)
C25 0.063(4) 0.046(5) 0.041(5) 0.009(4) 0.034(4) 0.009(4)
C26 0.042(3) 0.036(4) 0.022(4) 0.005(3) 0.012(3) -0.008(3)
C27 0.028(3) 0.017(3) 0.024(4) 0.003(3) 0.001(2) -0.003(3)
C28 0.061(4) 0.037(5) 0.046(5) 0.024(4) 0.014(3) 0.015(4)
C29 0.077(4) 0.025(4) 0.059(5) 0.000(4) 0.048(4) 0.000(4)
C30 0.052(4) 0.060(5) 0.059(5) 0.023(5) -0.001(3) -0.039(4)
C31 0.026(3) 0.008(3) 0.030(4) 0.009(3) 0.008(3) 0.001(3)
C32 0.026(3) 0.011(3) 0.029(4) 0.009(3) -0.001(3) -0.002(3)
C33 0.033(3) 0.015(3) 0.021(4) 0.001(3) 0.000(3) -0.005(3)
C34 0.028(3) 0.014(3) 0.031(4) 0.016(3) 0.010(3) 0.002(3)
C35 0.023(3) 0.015(3) 0.029(4) 0.005(3) 0.001(3) -0.002(3)
C36 0.043(3) 0.022(4) 0.039(4) 0.007(3) 0.013(3) 0.012(3)
C37 0.020(3) 0.025(4) 0.059(5) 0.016(4) -0.004(3) -0.002(3)
C38 0.061(4) 0.038(4) 0.021(4) 0.019(3) 0.007(3) -0.006(4)
C39 0.040(3) 0.034(4) 0.049(5) 0.009(4) 0.019(3) -0.006(3)
C40 0.040(3) 0.027(4) 0.045(5) 0.006(4) -0.004(3) -0.016(3)
C41 0.015(3) 0.014(3) 0.025(4) -0.001(3) 0.007(2) -0.003(2)
C42 0.023(3) 0.011(3) 0.022(4) -0.002(3) 0.009(2) -0.007(3)
C43 0.020(3) 0.012(3) 0.016(3) 0.004(3) 0.006(2) -0.010(2)
C44 0.019(3) 0.016(3) 0.026(4) 0.000(3) 0.007(2) -0.008(3)
C45 0.024(3) 0.015(3) 0.020(4) -0.004(3) 0.011(2) -0.009(3)
C46 0.029(3) 0.030(4) 0.024(4) 0.007(3) 0.002(3) -0.004(3)
C47 0.043(3) 0.019(4) 0.030(4) 0.001(3) 0.012(3) -0.004(3)
C48 0.025(3) 0.024(4) 0.025(4) -0.008(3) 0.006(2) -0.007(3)
C49 0.027(3) 0.030(4) 0.026(4) -0.003(3) 0.009(2) -0.007(3)
C50 0.043(3) 0.035(4) 0.018(4) -0.006(3) 0.010(3) -0.003(3)
C51 0.058(4) 0.048(3) 0.035(4) -0.001(4) -0.001(3) 0.006(3)
C52 0.057(4) 0.050(3) 0.034(4) -0.005(3) -0.002(3) 0.008(3)
C53 0.056(4) 0.052(3) 0.032(4) -0.008(3) -0.002(3) 0.008(3)
C54 0.056(4) 0.051(3) 0.032(4) -0.007(4) 0.000(3) 0.008(3)
C55 0.056(4) 0.050(3) 0.033(4) -0.006(4) -0.002(3) 0.005(3)
C56 0.057(4) 0.047(3) 0.034(4) -0.002(3) -0.002(3) 0.007(4)
C51A 0.056(4) 0.047(3) 0.033(4) -0.003(4) -0.002(3) 0.005(3)
C52A 0.057(4) 0.051(3) 0.033(4) -0.006(4) -0.002(3) 0.008(3)
C53A 0.056(4) 0.053(3) 0.033(4) -0.008(3) 0.001(3) 0.008(3)
C54A 0.056(4) 0.051(3) 0.034(4) -0.006(4) 0.000(3) 0.006(3)
C55A 0.056(4) 0.048(4) 0.033(4) -0.005(4) -0.002(3) 0.005(3)
C56A 0.057(4) 0.046(4) 0.033(4) -0.002(4) -0.002(3) 0.005(4)

loop_
_atom_type_symbol
_atom_type_description
_atom_type_scat_dispersion_real
_atom_type_scat_dispersion_imag
_atom_type_scat_source
C C 0.0033 0.0016 'International Tables Vol C Tables 4.2.6.8 and 6.1.1.4'
H H 0.0000 0.0000 'International Tables Vol C Tables 4.2.6.8 and 6.1.1.4'
N N 0.0061 0.0033 'International Tables Vol C Tables 4.2.6.8 and 6.1.1.4'
Si Si 0.0817 0.0704 'International Tables Vol C Tables 4.2.6.8 and 6.1.1.4'
Cl Cl 0.1484 0.1585 'International Tables Vol C Tables 4.2.6.8 and 6.1.1.4'
Zr Zr -2.9673 0.5597 'International Tables Vol C Tables 4.2.6.8 and 6.1.1.4'

loop_
_geom_angle_atom_site_label_1
_geom_angle_atom_site_label_2
_geom_angle_atom_site_label_3
_geom_angle
_geom_angle_site_symmetry_3
Cl6 Zr1 Cl5 95.53(6) .
Cl6 Zr1 C35 89.08(12) .
Cl5 Zr1 C35 130.79(14) .
Cl6 Zr1 C32 130.62(12) .
Cl5 Zr1 C32 89.32(13) .
C35 Zr1 C32 53.47(16) .
Cl6 Zr1 C31 121.34(12) .
Cl5 Zr1 C31 121.71(13) .
C35 Zr1 C31 32.30(14) .
C32 Zr1 C31 32.42(16) .
Cl6 Zr1 C34 77.53(11) .
Cl5 Zr1 C34 101.11(14) .
C35 Zr1 C34 32.57(17) .
C32 Zr1 C34 53.41(16) .
C31 Zr1 C34 53.74(17) .
Cl6 Zr1 C33 101.50(12) .
Cl5 Zr1 C33 77.79(13) .
C35 Zr1 C33 53.40(17) .
C32 Zr1 C33 32.07(16) .
C31 Zr1 C33 53.44(17) .
C34 Zr1 C33 32.13(15) .
Cl6 Zr1 Cl3 90.59(5) .
Cl5 Zr1 Cl3 148.95(5) .
C35 Zr1 Cl3 79.59(13) .
C32 Zr1 Cl3 109.47(14) .
C31 Zr1 Cl3 79.34(13) .
C34 Zr1 Cl3 109.94(14) .
C33 Zr1 Cl3 130.68(13) .
Cl6 Zr1 Cl2 150.66(5) .
Cl5 Zr1 Cl2 84.52(5) .
C35 Zr1 Cl2 113.07(12) .
C32 Zr1 Cl2 78.70(12) .
C31 Zr1 Cl2 82.02(11) .
C34 Zr1 Cl2 131.38(12) .
C33 Zr1 Cl2 107.13(12) .
Cl3 Zr1 Cl2 75.67(4) .
Cl6 Zr1 Cl4 78.30(4) .
Cl5 Zr1 Cl4 79.47(5) .
C35 Zr1 Cl4 148.61(13) .
C32 Zr1 Cl4 150.21(11) .
C31 Zr1 Cl4 145.59(13) .
C34 Zr1 Cl4 155.76(11) .
C33 Zr1 Cl4 157.14(13) .
Cl3 Zr1 Cl4 72.01(4) .
Cl2 Zr1 Cl4 72.85(4) .
Cl8 Zr2 Cl7 92.90(6) .
Cl8 Zr2 C44 125.33(13) .
Cl7 Zr2 C44 83.50(13) .
Cl8 Zr2 C45 92.40(13) .
Cl7 Zr2 C45 79.61(13) .
C44 Zr2 C45 33.18(16) .
Cl8 Zr2 C43 127.51(13) .
Cl7 Zr2 C43 114.94(12) .
C44 Zr2 C43 32.60(15) .
C45 Zr2 C43 54.21(16) .
Cl8 Zr2 Cl4 93.94(5) .
Cl7 Zr2 Cl4 148.52(5) .
C44 Zr2 Cl4 116.51(13) .
C45 Zr2 Cl4 130.66(13) .
C43 Zr2 Cl4 84.37(12) .
Cl8 Zr2 C41 76.56(11) .
Cl7 Zr2 C41 107.91(12) .
C44 Zr2 C41 53.67(16) .
C45 Zr2 C41 31.99(15) .
C43 Zr2 C41 53.42(16) .
Cl4 Zr2 C41 103.57(12) .
Cl8 Zr2 C42 96.07(12) .
Cl7 Zr2 C42 132.01(11) .
C44 Zr2 C42 53.38(16) .
C45 Zr2 C42 53.04(16) .
C43 Zr2 C42 32.26(15) .
Cl4 Zr2 C42 77.64(11) .
C41 Zr2 C42 31.62(15) .
Cl8 Zr2 Cl2 151.74(5) .
Cl7 Zr2 Cl2 82.99(5) .
C44 Zr2 Cl2 82.14(13) .
C45 Zr2 Cl2 114.11(12) .
C43 Zr2 Cl2 78.64(12) .
Cl4 Zr2 Cl2 76.56(4) .
C41 Zr2 Cl2 131.34(11) .
C42 Zr2 Cl2 107.47(12) .
Cl8 Zr2 Cl3 79.48(5) .
Cl7 Zr2 Cl3 78.66(5) .
C44 Zr2 Cl3 150.27(13) .
C45 Zr2 Cl3 156.33(13) .
C43 Zr2 Cl3 146.16(12) .
Cl4 Zr2 Cl3 72.48(4) .
C41 Zr2 Cl3 155.39(11) .
C42 Zr2 Cl3 149.33(11) .
Cl2 Zr2 Cl3 72.29(4) .
N2 Si1 N1 73.1(2) .
N2 Si1 Cl1 106.08(16) .
N1 Si1 Cl1 105.78(16) .
N2 Si1 Si3 115.19(16) .
N1 Si1 Si3 115.26(15) .
Cl1 Si1 Si3 127.99(9) .
N3 Si2 N4 71.71(19) .
N3 Si2 Si3 116.39(16) .
N4 Si2 Si3 128.17(14) .
N3 Si2 Si3 128.35(14) 3_766
N4 Si2 Si3 115.18(15) 3_766
Si3 Si2 Si3 98.85(7) 3_766
Si1 Si3 Si2 115.35(8) .
Si1 Si3 Si2 115.53(8) 3_766
Si2 Si3 Si2 81.15(7) 3_766
Zr1 Cl2 Zr2 92.93(4) .
Zr1 Cl3 Zr2 91.94(4) .
Zr2 Cl4 Zr1 92.36(5) .
C1 N1 C8 131.2(5) .
C1 N1 Si1 90.2(3) .
C8 N1 Si1 138.2(4) .
C1 N2 C12 131.7(5) .
C1 N2 Si1 90.4(3) .
C12 N2 Si1 137.6(4) .
C16 N3 C23 130.5(5) .
C16 N3 Si2 91.6(3) .
C23 N3 Si2 136.6(4) .
C16 N4 C27 131.4(4) .
C16 N4 Si2 91.0(3) .
C27 N4 Si2 136.3(3) .
N2 C1 N1 106.1(5) .
N2 C1 C2 126.1(5) .
N1 C1 C2 127.7(5) .
C3 C2 C7 120.5(5) .
C3 C2 C1 120.3(5) .
C7 C2 C1 118.9(4) .
C4 C3 C2 119.2(5) .
C3 C4 C5 120.7(5) .
C6 C5 C4 119.9(5) .
C7 C6 C5 120.9(6) .
C6 C7 C2 118.7(5) .
N1 C8 C11A 117.3(7) .
N1 C8 C9 118.3(9) .
C11A C8 C9 78.9(9) .
N1 C8 C10A 108.2(8) .
C11A C8 C10A 107.1(8) .
C9 C8 C10A 123.7(12) .
N1 C8 C10 101.5(12) .
C11A C8 C10 125.9(12) .
C9 C8 C10 115.2(14) .
C10A C8 C10 20.4(12) .
N1 C8 C9A 106.1(6) .
C11A C8 C9A 108.8(7) .
C9 C8 C9A 30.2(9) .
C10A C8 C9A 109.2(8) .
C10 C8 C9A 93.5(11) .
N1 C8 C11 100.2(9) .
C11A C8 C11 29.7(7) .
C9 C8 C11 108.5(11) .
C10A C8 C11 91.9(9) .
C10 C8 C11 112.2(12) .
C9A C8 C11 138.5(9) .
C15 C12 C13 123.0(11) .
C15 C12 C14A 79.7(10) .
C13 C12 C14A 117.5(7) .
C15 C12 N2 112.3(9) .
C13 C12 N2 112.7(5) .
C14A C12 N2 106.9(6) .
C15 C12 C15A 28.1(10) .
C13 C12 C15A 105.4(7) .
C14A C12 C15A 107.6(7) .
N2 C12 C15A 106.2(6) .
C15 C12 C14 107.3(11) .
C13 C12 C14 98.9(9) .
C14A C12 C14 27.7(7) .
N2 C12 C14 98.4(9) .
C15A C12 C14 134.9(9) .
N3 C16 N4 105.7(5) .
N3 C16 C17 128.8(5) .
N4 C16 C17 125.5(5) .
C22 C17 C18 119.4(5) .
C22 C17 C16 120.1(5) .
C18 C17 C16 120.5(5) .
C19 C18 C17 120.3(5) .
C20 C19 C18 119.7(5) .
C19 C20 C21 120.7(6) .
C20 C21 C22 119.9(6) .
C21 C22 C17 119.9(5) .
N3 C23 C25 112.5(4) .
N3 C23 C26 106.3(4) .
C25 C23 C26 109.8(4) .
N3 C23 C24 107.9(4) .
C25 C23 C24 111.2(5) .
C26 C23 C24 109.0(5) .
N4 C27 C30 110.5(4) .
N4 C27 C29 107.0(4) .
C30 C27 C29 109.9(5) .
N4 C27 C28 109.9(4) .
C30 C27 C28 110.4(5) .
C29 C27 C28 109.1(5) .
C35 C31 C32 107.2(5) .
C35 C31 C36 126.5(5) .
C32 C31 C36 126.0(5) .
C35 C31 Zr1 72.9(3) .
C32 C31 Zr1 73.6(3) .
C36 C31 Zr1 124.0(4) .
C33 C32 C31 108.6(4) .
C33 C32 C37 124.8(5) .
C31 C32 C37 126.2(5) .
C33 C32 Zr1 75.0(3) .
C31 C32 Zr1 74.0(3) .
C37 C32 Zr1 122.9(3) .
C32 C33 C34 108.2(5) .
C32 C33 C38 126.0(5) .
C34 C33 C38 125.2(5) .
C32 C33 Zr1 72.9(3) .
C34 C33 Zr1 73.7(3) .
C38 C33 Zr1 125.8(4) .
C33 C34 C35 107.0(4) .
C33 C34 C39 125.8(5) .
C35 C34 C39 126.3(5) .
C33 C34 Zr1 74.2(3) .
C35 C34 Zr1 72.2(3) .
C39 C34 Zr1 127.3(4) .
C31 C35 C34 108.9(5) .
C31 C35 C40 127.1(5) .
C34 C35 C40 123.5(5) .
C31 C35 Zr1 74.8(3) .
C34 C35 Zr1 75.2(3) .
C40 C35 Zr1 122.5(4) .
C45 C41 C42 108.2(5) .
C45 C41 C46 125.5(5) .
C42 C41 C46 125.7(5) .
C45 C41 Zr2 71.6(3) .
C42 C41 Zr2 74.4(3) .
C46 C41 Zr2 126.6(3) .
C41 C42 C43 108.8(5) .
C41 C42 C47 126.0(5) .
C43 C42 C47 124.6(5) .
C41 C42 Zr2 74.0(3) .
C43 C42 Zr2 72.3(3) .
C47 C42 Zr2 126.4(3) .
C44 C43 C42 107.3(5) .
C44 C43 C48 127.5(5) .
C42 C43 C48 124.9(5) .
C44 C43 Zr2 72.6(3) .
C42 C43 Zr2 75.4(3) .
C48 C43 Zr2 123.4(3) .
C43 C44 C45 107.6(4) .
C43 C44 C49 125.5(5) .
C45 C44 C49 126.8(5) .
C43 C44 Zr2 74.8(3) .
C45 C44 Zr2 73.5(3) .
C49 C44 Zr2 120.8(3) .
C41 C45 C44 108.0(5) .
C41 C45 C50 124.3(5) .
C44 C45 C50 127.5(5) .
C41 C45 Zr2 76.4(3) .
C44 C45 Zr2 73.4(3) .
C50 C45 Zr2 119.9(3) .
C52 C51 C56 121.6(13) .
C51 C52 C53 119.7(15) .
C54 C53 C52 119.3(14) .
C53 C54 C55 120.0(12) .
C56 C55 C54 120.6(12) .
C55 C56 C51 118.5(12) .
C52A C51A C56A 116.5(17) .
C53A C52A C51A 122(2) .
C52A C53A C54A 119(2) .
C55A C54A C53A 121.7(17) .
C54A C55A C56A 116.6(16) .
C55A C56A C51A 124.1(16) .

loop_
_geom_bond_atom_site_label_1
_geom_bond_atom_site_label_2
_geom_bond_distance
_geom_bond_site_symmetry_2
Zr1 Cl6 2.4460(13) .
Zr1 Cl5 2.4520(16) .
Zr1 C35 2.512(5) .
Zr1 C32 2.531(5) .
Zr1 C31 2.537(5) .
Zr1 C34 2.551(5) .
Zr1 C33 2.557(5) .
Zr1 Cl3 2.5684(14) .
Zr1 Cl2 2.6448(12) .
Zr1 Cl4 2.7738(15) .
Zr2 Cl8 2.4327(15) .
Zr2 Cl7 2.4596(16) .
Zr2 C44 2.511(4) .
Zr2 C45 2.512(5) .
Zr2 C43 2.539(5) .
Zr2 Cl4 2.5427(14) .
Zr2 C41 2.573(5) .
Zr2 C42 2.578(5) .
Zr2 Cl2 2.6515(14) .
Zr2 Cl3 2.7683(13) .
Si1 N2 1.800(4) .
Si1 N1 1.804(4) .
Si1 Cl1 2.061(2) .
Si1 Si3 2.3044(19) .
Si2 N3 1.830(4) .
Si2 N4 1.834(4) .
Si2 Si3 2.321(2) .
Si2 Si3 2.331(2) 3_766
Si3 Si2 2.331(2) 3_766
N1 C1 1.343(6) .
N1 C8 1.480(7) .
N2 C1 1.341(6) .
N2 C12 1.500(7) .
N3 C16 1.339(6) .
N3 C23 1.493(6) .
N4 C16 1.353(6) .
N4 C27 1.492(6) .
C1 C2 1.497(7) .
C2 C3 1.389(6) .
C2 C7 1.395(7) .
C3 C4 1.369(7) .
C4 C5 1.377(7) .
C5 C6 1.374(6) .
C6 C7 1.372(7) .
C8 C11A 1.481(10) .
C8 C9 1.501(12) .
C8 C10A 1.503(10) .
C8 C10 1.520(13) .
C8 C9A 1.551(9) .
C8 C11 1.558(12) .
C12 C15 1.42(2) .
C12 C13 1.472(7) .
C12 C14A 1.495(13) .
C12 C15A 1.625(14) .
C12 C14 1.63(2) .
C16 C17 1.483(7) .
C17 C22 1.376(7) .
C17 C18 1.382(6) .
C18 C19 1.372(7) .
C19 C20 1.359(7) .
C20 C21 1.368(7) .
C21 C22 1.376(7) .
C23 C25 1.497(7) .
C23 C26 1.510(7) .
C23 C24 1.540(7) .
C27 C30 1.510(7) .
C27 C29 1.512(7) .
C27 C28 1.515(7) .
C31 C35 1.405(6) .
C31 C32 1.415(7) .
C31 C36 1.494(7) .
C32 C33 1.406(7) .
C32 C37 1.507(6) .
C33 C34 1.413(6) .
C33 C38 1.496(7) .
C34 C35 1.420(7) .
C34 C39 1.496(6) .
C35 C40 1.511(7) .
C41 C45 1.403(7) .
C41 C42 1.403(7) .
C41 C46 1.493(7) .
C42 C43 1.422(7) .
C42 C47 1.505(7) .
C43 C44 1.418(7) .
C43 C48 1.492(7) .
C44 C45 1.434(7) .
C44 C49 1.513(7) .
C45 C50 1.497(7) .
C51 C52 1.353(11) .
C51 C56 1.382(11) .
C52 C53 1.377(11) .
C53 C54 1.377(11) .
C54 C55 1.380(11) .
C55 C56 1.360(11) .
C51A C52A 1.362(12) .
C51A C56A 1.377(12) .
C52A C53A 1.358(12) .
C53A C54A 1.370(12) .
C54A C55A 1.362(12) .
C55A C56A 1.365(12) .
